data_2213168
loop_
_publ_author_name
'V. Vinodh Kumar '
'D. Gayathri'
'D. Velmurugan'
'K. Ravikumar'
'Gowri Sridhar'

_publ_section_title
5-Benzylidene-1-phenyl-2'',3''-dihydropiperidine-3-spiro-2'-pyrrolizidine-3'-spiro-3''-1<i>H</i>-indole-4,2''-dione
_journal_coeditor_code BT2322
_journal_issue 5
_journal_name_full 'Acta Crystallographica Section E'
_journal_page_first o2211
_journal_page_last o2212
_journal_paper_doi 10.1107/S160053680701519X
_journal_volume 63
_journal_year 2007
_chemical_formula_iupac 'C32 H31 N3 O2'
_chemical_formula_moiety 'C32 H31 N3 O2'
_chemical_formula_sum 'C32 H31 N3 O2'
_chemical_formula_weight 489.60
_chemical_name_systematic
;
5-Benzylidene-1-phenyl-2'',3''-dihydropiperidine-3-spiro-2'-pyrrolizidine-
3'-spiro-3''-1H-indole-4,2''-dione
;
_space_group_IT_number 14
_symmetry_cell_setting monoclinic
_symmetry_space_group_name_Hall '-P 2ybc'
_symmetry_space_group_name_H-M 'P 1 21/c 1'
_atom_sites_solution_hydrogens geom
_atom_sites_solution_primary direct
_atom_sites_solution_secondary difmap
_audit_creation_method SHELXL-97
_cell_angle_alpha 90.00
_cell_angle_beta 99.3220(10)
_cell_angle_gamma 90.00
_cell_formula_units_Z 4
_cell_length_a 8.7120(4)
_cell_length_b 20.5711(10)
_cell_length_c 14.9467(7)
_cell_measurement_reflns_used 3086
_cell_measurement_temperature 293(2)
_cell_measurement_theta_max 25.00
_cell_measurement_theta_min 1.70
_cell_volume 2643.3(2)
_computing_cell_refinement 'SAINT (Bruker, 2001)'
_computing_data_collection 'SMART (Bruker, 2001)'
_computing_data_reduction SAINT
_computing_molecular_graphics 'PLATON (Spek, 2003)'
_computing_publication_material 'SHELXL97 and PARST (Nardelli, 1995)'
_computing_structure_refinement 'SHELXL97 (Sheldrick, 1997)'
_computing_structure_solution 'SHELXS97 (Sheldrick, 1997)'
_diffrn_ambient_temperature 293(2)
_diffrn_measured_fraction_theta_full 1.000
_diffrn_measured_fraction_theta_max 0.973
_diffrn_measurement_device 'Bruker SMART APEX'
_diffrn_measurement_device_type 'Bruker SMART CCD area-detector'
_diffrn_measurement_method \w
_diffrn_radiation_monochromator graphite
_diffrn_radiation_source 'fine-focus sealed tube'
_diffrn_radiation_type MoK\a
_diffrn_radiation_wavelength 0.71073
_diffrn_reflns_av_R_equivalents 0.0250
_diffrn_reflns_av_sigmaI/netI 0.0203
_diffrn_reflns_limit_h_max 11
_diffrn_reflns_limit_h_min -11
_diffrn_reflns_limit_k_max 27
_diffrn_reflns_limit_k_min -26
_diffrn_reflns_limit_l_max 19
_diffrn_reflns_limit_l_min -19
_diffrn_reflns_number 30223
_diffrn_reflns_theta_full 25.00
_diffrn_reflns_theta_max 28.01
_diffrn_reflns_theta_min 1.70
_diffrn_standards_number 0
_exptl_absorpt_coefficient_mu 0.077
_exptl_absorpt_correction_type none
_exptl_crystal_colour yellow
_exptl_crystal_density_diffrn 1.230
_exptl_crystal_density_method 'not measured'
_exptl_crystal_description block
_exptl_crystal_F_000 1040
_exptl_crystal_size_max 0.25
_exptl_crystal_size_mid 0.24
_exptl_crystal_size_min 0.22
_refine_diff_density_max 0.259
_refine_diff_density_min -0.138
_refine_ls_extinction_method none
_refine_ls_goodness_of_fit_ref 1.010
_refine_ls_hydrogen_treatment constr
_refine_ls_matrix_type full
_refine_ls_number_parameters 334
_refine_ls_number_reflns 6227
_refine_ls_number_restraints 0
_refine_ls_restrained_S_all 1.010
_refine_ls_R_factor_all 0.0690
_refine_ls_R_factor_gt 0.0520
_refine_ls_shift/su_max 0.001
_refine_ls_shift/su_mean 0.000
_refine_ls_structure_factor_coef Fsqd
_refine_ls_weighting_details 'calc w=1/[\s^2^(Fo^2^)+(0.0727P)^2^+0.4654P] where P=(Fo^2^+2Fc^2^)/3'
_refine_ls_weighting_scheme calc
_refine_ls_wR_factor_gt 0.1302
_refine_ls_wR_factor_ref 0.1419
_reflns_number_gt 4738
_reflns_number_total 6227
_reflns_threshold_expression I>2\s(I)
_cod_data_source_file bt2322.cif
_cod_data_source_block I
_cod_depositor_comments
;
The following automatic conversions were performed:
'_geom_angle_publ_flag' value 'Y' changed to 'y' according to
'/home/saulius/struct/CIF-dictionaries/cif_core.dic' dictionary named
'cif_core.dic' version 2.4.1 from 2010-06-29 (6 times).

Automatic conversion script
Id: cif_fix_enum 1527 2010-12-29 10:47:43Z saulius 

The following automatic conversions were performed:

'_geom_angle_publ_flag' value 'Y' changed to 'y' according to
/home/saulius/struct/CIF-dictionaries/cif_core.dic dictionary named
'cif_core.dic' version 2.4.1 from 2010-06-29 (6 times).

Automatic conversion script
Id: cif_fix_values 1715 2011-07-08 13:25:40Z adriana 
;
_cod_original_sg_symbol_H-M 'P 21/c'
_cod_database_code 2213168
_cod_database_fobs_code 2213168

loop_
_symmetry_equiv_pos_as_xyz
'x, y, z'
'-x, y+1/2, -z+1/2'
'-x, -y, -z'
'x, -y-1/2, z-1/2'

loop_
_atom_site_type_symbol
_atom_site_label
_atom_site_fract_x
_atom_site_fract_y
_atom_site_fract_z
_atom_site_U_iso_or_equiv
_atom_site_adp_type
_atom_site_calc_flag
_atom_site_refinement_flags
_atom_site_occupancy
C C1 0.20282(15) 0.55435(6) 0.32367(9) 0.0414(3) Uani d . 1
C C2 0.26593(16) 0.59794(6) 0.24794(9) 0.0408(3) Uani d . 1
C C3 0.18083(17) 0.66480(7) 0.25224(9) 0.0463(3) Uani d . 1
H H3 0.0838 0.6624 0.2088 0.056 Uiso calc R 1
C C4 0.13622(18) 0.66347(7) 0.34642(10) 0.0482(3) Uani d . 1
H H4 0.2277 0.6716 0.3925 0.058 Uiso calc R 1
C C5 -0.0043(2) 0.69940(9) 0.36999(12) 0.0668(5) Uani d . 1
H H5A -0.0845 0.7041 0.3172 0.080 Uiso calc R 1
H H5B 0.0244 0.7421 0.3947 0.080 Uiso calc R 1
C C6 -0.0591(2) 0.65503(9) 0.44173(12) 0.0648(4) Uani d . 1
H H6A -0.0304 0.6735 0.5019 0.078 Uiso calc R 1
H H6B -0.1712 0.6497 0.4294 0.078 Uiso calc R 1
C C7 0.02285(18) 0.58926(8) 0.43503(10) 0.0532(4) Uani d . 1
H H7A 0.1049 0.5825 0.4863 0.064 Uiso calc R 1
H H7B -0.0502 0.5534 0.4312 0.064 Uiso calc R 1
C C8 0.33208(16) 0.53665(7) 0.40410(9) 0.0440(3) Uani d . 1
C C9 0.22127(18) 0.44122(7) 0.35166(10) 0.0502(3) Uani d . 1
C C10 0.1873(2) 0.37586(8) 0.34179(14) 0.0693(5) Uani d . 1
H H10 0.2451 0.3450 0.3782 0.083 Uiso calc R 1
C C11 0.0651(3) 0.35793(10) 0.27642(17) 0.0845(6) Uani d . 1
H H11 0.0408 0.3141 0.2683 0.101 Uiso calc R 1
C C12 -0.0222(3) 0.40324(11) 0.22271(16) 0.0819(6) Uani d . 1
H H12 -0.1054 0.3898 0.1797 0.098 Uiso calc R 1
C C13 0.01343(19) 0.46950(9) 0.23231(12) 0.0628(4) Uani d . 1
H H13 -0.0456 0.5004 0.1965 0.075 Uiso calc R 1
C C14 0.13785(16) 0.48778(7) 0.29603(10) 0.0472(3) Uani d . 1
C C15 0.22386(16) 0.56632(7) 0.15425(9) 0.0464(3) Uani d . 1
C C16 0.32465(16) 0.51203(7) 0.13114(9) 0.0446(3) Uani d . 1
C C17 0.25985(18) 0.47060(7) 0.06710(10) 0.0514(3) Uani d . 1
H H17 0.1578 0.4803 0.0416 0.062 Uiso calc R 1
C C18 0.32430(19) 0.41232(7) 0.03070(10) 0.0527(4) Uani d . 1
C C19 0.2215(2) 0.36360(10) -0.00361(15) 0.0833(6) Uani d . 1
H H19 0.1158 0.3691 -0.0028 0.100 Uiso calc R 1
C C20 0.2726(3) 0.30731(12) -0.0389(2) 0.1058(8) Uani d . 1
H H20 0.2018 0.2750 -0.0608 0.127 Uiso calc R 1
C C21 0.4278(3) 0.29898(10) -0.04152(16) 0.0892(7) Uani d . 1
H H21 0.4626 0.2610 -0.0654 0.107 Uiso calc R 1
C C22 0.5312(2) 0.34658(10) -0.00905(12) 0.0701(5) Uani d . 1
H H22 0.6365 0.3408 -0.0110 0.084 Uiso calc R 1
C C23 0.4812(2) 0.40299(8) 0.02658(11) 0.0584(4) Uani d . 1
H H23 0.5529 0.4351 0.0481 0.070 Uiso calc R 1
C C24 0.48794(16) 0.50663(7) 0.18188(10) 0.0473(3) Uani d . 1
H H24A 0.5164 0.4611 0.1884 0.057 Uiso calc R 1
H H24B 0.5587 0.5275 0.1470 0.057 Uiso calc R 1
C C25 0.44360(16) 0.60216(7) 0.26579(10) 0.0457(3) Uani d . 1
H H25A 0.4801 0.6257 0.2171 0.055 Uiso calc R 1
H H25B 0.4783 0.6250 0.3222 0.055 Uiso calc R 1
C C26 0.66638(17) 0.53358(9) 0.31590(12) 0.0627(4) Uani d . 1
H H26A 0.6754 0.5535 0.3746 0.094 Uiso calc R 1
H H26B 0.7310 0.5564 0.2800 0.094 Uiso calc R 1
H H26C 0.6991 0.4890 0.3226 0.094 Uiso calc R 1
C C27 0.26661(19) 0.72455(7) 0.22827(10) 0.0509(4) Uani d . 1
C C28 0.2254(2) 0.75305(8) 0.14355(11) 0.0613(4) Uani d . 1
H H28 0.1479 0.7342 0.1014 0.074 Uiso calc R 1
C C29 0.2985(3) 0.80923(10) 0.12091(15) 0.0770(6) Uani d . 1
H H29 0.2687 0.8278 0.0640 0.092 Uiso calc R 1
C C30 0.4128(3) 0.83739(9) 0.18068(16) 0.0801(6) Uani d . 1
H H30 0.4609 0.8751 0.1650 0.096 Uiso calc R 1
C C31 0.4566(3) 0.80986(9) 0.26419(15) 0.0832(6) Uani d . 1
H H31 0.5363 0.8285 0.3051 0.100 Uiso calc R 1
C C32 0.3827(2) 0.75426(8) 0.28803(12) 0.0705(5) Uani d . 1
H H32 0.4121 0.7366 0.3456 0.085 Uiso calc R 1
N N1 0.08561(14) 0.59674(6) 0.35120(8) 0.0462(3) Uani d . 1
N N2 0.33219(15) 0.47137(6) 0.41599(8) 0.0507(3) Uani d . 1
H H2 0.3930 0.4511 0.4579 0.061 Uiso calc R 1
N N3 0.50515(13) 0.53636(6) 0.27116(8) 0.0449(3) Uani d . 1
O O1 0.41189(12) 0.57530(5) 0.45415(7) 0.0527(3) Uani d . 1
O O2 0.11484(15) 0.58529(6) 0.10030(8) 0.0723(4) Uani d . 1

loop_
_atom_site_aniso_label
_atom_site_aniso_U_11
_atom_site_aniso_U_22
_atom_site_aniso_U_33
_atom_site_aniso_U_12
_atom_site_aniso_U_13
_atom_site_aniso_U_23
C1 0.0422(7) 0.0377(7) 0.0441(7) 0.0032(5) 0.0058(5) 0.0003(5)
C2 0.0460(7) 0.0364(6) 0.0395(6) 0.0055(5) 0.0055(5) 0.0027(5)
C3 0.0555(8) 0.0394(7) 0.0433(7) 0.0093(6) 0.0054(6) 0.0025(6)
C4 0.0566(8) 0.0405(7) 0.0483(8) 0.0080(6) 0.0106(6) 0.0003(6)
C5 0.0781(11) 0.0560(9) 0.0701(10) 0.0208(8) 0.0237(9) -0.0008(8)
C6 0.0616(10) 0.0646(10) 0.0728(11) 0.0075(8) 0.0246(8) -0.0072(8)
C7 0.0509(8) 0.0566(9) 0.0537(8) -0.0004(7) 0.0132(7) -0.0004(7)
C8 0.0486(7) 0.0414(7) 0.0429(7) 0.0065(6) 0.0097(6) 0.0047(6)
C9 0.0573(8) 0.0404(7) 0.0584(8) -0.0004(6) 0.0260(7) 0.0020(6)
C10 0.0881(13) 0.0407(8) 0.0878(13) -0.0055(8) 0.0409(11) 0.0005(8)
C11 0.0983(15) 0.0548(11) 0.1101(17) -0.0276(11) 0.0461(13) -0.0193(11)
C12 0.0712(12) 0.0847(14) 0.0939(15) -0.0338(11) 0.0259(11) -0.0329(12)
C13 0.0509(9) 0.0688(11) 0.0699(11) -0.0101(8) 0.0137(8) -0.0140(8)
C14 0.0463(7) 0.0442(7) 0.0538(8) -0.0029(6) 0.0165(6) -0.0047(6)
C15 0.0488(8) 0.0461(8) 0.0430(7) 0.0072(6) 0.0032(6) 0.0007(6)
C16 0.0490(7) 0.0456(7) 0.0397(7) 0.0061(6) 0.0088(6) 0.0028(6)
C17 0.0526(8) 0.0534(8) 0.0474(8) 0.0085(7) 0.0058(6) -0.0009(6)
C18 0.0612(9) 0.0513(8) 0.0449(7) 0.0084(7) 0.0061(7) -0.0033(6)
C19 0.0636(11) 0.0762(13) 0.1055(16) 0.0082(10) -0.0006(10) -0.0339(12)
C20 0.0877(15) 0.0764(14) 0.150(2) 0.0027(12) 0.0082(15) -0.0549(15)
C21 0.0982(16) 0.0661(12) 0.1053(16) 0.0167(11) 0.0230(13) -0.0278(11)
C22 0.0736(11) 0.0757(12) 0.0664(10) 0.0174(9) 0.0269(9) -0.0024(9)
C23 0.0657(10) 0.0615(9) 0.0519(8) 0.0027(8) 0.0209(7) -0.0037(7)
C24 0.0453(7) 0.0482(8) 0.0491(8) 0.0057(6) 0.0104(6) 0.0015(6)
C25 0.0486(8) 0.0429(7) 0.0456(7) -0.0021(6) 0.0075(6) 0.0021(6)
C26 0.0424(8) 0.0761(11) 0.0668(10) 0.0039(7) 0.0004(7) -0.0020(8)
C27 0.0685(9) 0.0375(7) 0.0491(8) 0.0119(7) 0.0166(7) 0.0026(6)
C28 0.0703(10) 0.0584(9) 0.0582(9) 0.0223(8) 0.0196(8) 0.0144(7)
C29 0.0944(14) 0.0668(11) 0.0786(12) 0.0272(11) 0.0404(11) 0.0329(10)
C30 0.1067(16) 0.0460(9) 0.1007(15) 0.0079(10) 0.0562(14) 0.0089(10)
C31 0.1148(17) 0.0531(10) 0.0870(14) -0.0187(10) 0.0326(12) -0.0150(10)
C32 0.1057(14) 0.0497(9) 0.0565(9) -0.0111(9) 0.0147(9) -0.0019(7)
N1 0.0475(6) 0.0425(6) 0.0497(6) 0.0064(5) 0.0106(5) 0.0011(5)
N2 0.0611(7) 0.0410(6) 0.0504(7) 0.0082(5) 0.0101(6) 0.0103(5)
N3 0.0393(6) 0.0471(6) 0.0473(6) 0.0037(5) 0.0041(5) 0.0024(5)
O1 0.0608(6) 0.0474(6) 0.0463(5) 0.0055(5) -0.0018(5) -0.0003(4)
O2 0.0743(8) 0.0787(8) 0.0556(7) 0.0328(6) -0.0148(6) -0.0138(6)

loop_
_atom_type_symbol
_atom_type_description
_atom_type_scat_dispersion_real
_atom_type_scat_dispersion_imag
_atom_type_scat_source
C C 0.0033 0.0016 'International Tables Vol C Tables 4.2.6.8 and 6.1.1.4'
H H 0.0000 0.0000 'International Tables Vol C Tables 4.2.6.8 and 6.1.1.4'
N N 0.0061 0.0033 'International Tables Vol C Tables 4.2.6.8 and 6.1.1.4'
O O 0.0106 0.0060 'International Tables Vol C Tables 4.2.6.8 and 6.1.1.4'

loop_
_geom_angle_atom_site_label_1
_geom_angle_atom_site_label_2
_geom_angle_atom_site_label_3
_geom_angle
_geom_angle_publ_flag
N1 C1 C14 111.82(11) ?
N1 C1 C8 112.14(11) ?
C14 C1 C8 101.03(11) ?
N1 C1 C2 101.59(10) ?
C14 C1 C2 117.87(11) ?
C8 C1 C2 112.83(11) ?
C25 C2 C15 105.58(11) ?
C25 C2 C3 114.49(11) ?
C15 C2 C3 111.38(11) ?
C25 C2 C1 111.12(10) ?
C15 C2 C1 110.35(11) ?
C3 C2 C1 104.01(10) ?
C27 C3 C4 116.40(12) ?
C27 C3 C2 116.62(12) ?
C4 C3 C2 102.45(10) ?
C27 C3 H3 106.9 ?
C4 C3 H3 106.9 ?
C2 C3 H3 106.9 ?
N1 C4 C5 100.75(12) ?
N1 C4 C3 100.86(11) ?
C5 C4 C3 122.85(13) ?
N1 C4 H4 110.3 ?
C5 C4 H4 110.3 ?
C3 C4 H4 110.3 ?
C4 C5 C6 103.01(13) ?
C4 C5 H5A 111.2 ?
C6 C5 H5A 111.2 ?
C4 C5 H5B 111.2 ?
C6 C5 H5B 111.2 ?
H5A C5 H5B 109.1 ?
C7 C6 C5 106.01(12) ?
C7 C6 H6A 110.5 ?
C5 C6 H6A 110.5 ?
C7 C6 H6B 110.5 ?
C5 C6 H6B 110.5 ?
H6A C6 H6B 108.7 ?
N1 C7 C6 101.88(12) ?
N1 C7 H7A 111.4 ?
C6 C7 H7A 111.4 ?
N1 C7 H7B 111.4 ?
C6 C7 H7B 111.4 ?
H7A C7 H7B 109.3 ?
O1 C8 N2 125.02(13) ?
O1 C8 C1 126.05(12) ?
N2 C8 C1 108.63(12) ?
C10 C9 C14 121.60(16) ?
C10 C9 N2 128.35(16) ?
C14 C9 N2 110.01(12) ?
C11 C10 C9 117.78(19) ?
C11 C10 H10 121.1 ?
C9 C10 H10 121.1 ?
C10 C11 C12 121.62(18) ?
C10 C11 H11 119.2 ?
C12 C11 H11 119.2 ?
C11 C12 C13 120.49(19) ?
C11 C12 H12 119.8 ?
C13 C12 H12 119.8 ?
C14 C13 C12 118.30(18) ?
C14 C13 H13 120.9 ?
C12 C13 H13 120.9 ?
C13 C14 C9 120.14(15) ?
C13 C14 C1 130.90(14) ?
C9 C14 C1 108.87(13) ?
O2 C15 C16 121.01(13) ?
O2 C15 C2 121.25(12) ?
C16 C15 C2 117.73(11) ?
C17 C16 C15 116.49(13) ?
C17 C16 C24 124.71(13) ?
C15 C16 C24 118.79(12) ?
C16 C17 C18 130.15(14) ?
C16 C17 H17 114.9 ?
C18 C17 H17 114.9 ?
C19 C18 C23 117.67(15) ?
C19 C18 C17 117.74(15) ?
C23 C18 C17 124.57(15) ?
C20 C19 C18 121.39(19) ?
C20 C19 H19 119.3 ?
C18 C19 H19 119.3 ?
C21 C20 C19 119.9(2) ?
C21 C20 H20 120.1 ?
C19 C20 H20 120.1 ?
C22 C21 C20 119.84(18) ?
C22 C21 H21 120.1 ?
C20 C21 H21 120.1 ?
C21 C22 C23 120.66(17) ?
C21 C22 H22 119.7 ?
C23 C22 H22 119.7 ?
C22 C23 C18 120.53(17) ?
C22 C23 H23 119.7 ?
C18 C23 H23 119.7 ?
N3 C24 C16 112.36(11) ?
N3 C24 H24A 109.1 ?
C16 C24 H24A 109.1 ?
N3 C24 H24B 109.1 ?
C16 C24 H24B 109.1 ?
H24A C24 H24B 107.9 ?
N3 C25 C2 108.09(11) ?
N3 C25 H25A 110.1 ?
C2 C25 H25A 110.1 ?
N3 C25 H25B 110.1 ?
C2 C25 H25B 110.1 ?
H25A C25 H25B 108.4 ?
N3 C26 H26A 109.5 ?
N3 C26 H26B 109.5 ?
H26A C26 H26B 109.5 ?
N3 C26 H26C 109.5 ?
H26A C26 H26C 109.5 ?
H26B C26 H26C 109.5 ?
C32 C27 C28 117.23(15) ?
C32 C27 C3 123.08(14) ?
C28 C27 C3 119.66(15) ?
C29 C28 C27 120.87(19) ?
C29 C28 H28 119.6 ?
C27 C28 H28 119.6 ?
C30 C29 C28 120.81(18) ?
C30 C29 H29 119.6 ?
C28 C29 H29 119.6 ?
C29 C30 C31 119.44(18) ?
C29 C30 H30 120.3 ?
C31 C30 H30 120.3 ?
C30 C31 C32 120.2(2) ?
C30 C31 H31 119.9 ?
C32 C31 H31 119.9 ?
C27 C32 C31 121.42(18) ?
C27 C32 H32 119.3 ?
C31 C32 H32 119.3 ?
C4 N1 C1 108.80(10) y
C4 N1 C7 107.60(10) y
C1 N1 C7 124.10(10) y
C8 N2 C9 111.40(10) .
C8 N2 H2 124.3 ?
C9 N2 H2 124.3 ?
C26 N3 C25 112.50(10) y
C26 N3 C24 110.70(10) y
C25 N3 C24 111.00(10) y

loop_
_geom_bond_atom_site_label_1
_geom_bond_atom_site_label_2
_geom_bond_distance
C1 N1 1.452(2)
C1 C14 1.514(2)
C1 C8 1.552(2)
C1 C2 1.609(2)
C2 C25 1.530(2)
C2 C15 1.534(2)
C2 C3 1.569(2)
C3 C27 1.511(2)
C3 C4 1.520(2)
C3 H3 0.9800
C4 N1 1.447(2)
C4 C5 1.520(2)
C4 H4 0.9800
C5 C6 1.541(2)
C5 H5A 0.9700
C5 H5B 0.9700
C6 C7 1.541(2)
C6 H6A 0.9700
C6 H6B 0.9700
C7 N1 1.454(2)
C7 H7A 0.9700
C7 H7B 0.9700
C8 O1 1.228(2)
C8 N2 1.355(2)
C9 C10 1.379(2)
C9 C14 1.393(2)
C9 N2 1.394(2)
C10 C11 1.373(3)
C10 H10 0.9300
C11 C12 1.376(3)
C11 H11 0.9300
C12 C13 1.400(3)
C12 H12 0.9300
C13 C14 1.374(2)
C13 H13 0.9300
C15 O2 1.207(2)
C15 C16 1.495(2)
C16 C17 1.336(2)
C16 C24 1.504(2)
C17 C18 1.465(2)
C17 H17 0.9300
C18 C19 1.386(2)
C18 C23 1.392(2)
C19 C20 1.375(3)
C19 H19 0.9300
C20 C21 1.370(3)
C20 H20 0.9300
C21 C22 1.366(3)
C21 H21 0.9300
C22 C23 1.377(2)
C22 H22 0.9300
C23 H23 0.9300
C24 N3 1.453(2)
C24 H24A 0.9700
C24 H24B 0.9700
C25 N3 1.453(2)
C25 H25A 0.9700
C25 H25B 0.9700
C26 N3 1.456(2)
C26 H26A 0.9600
C26 H26B 0.9600
C26 H26C 0.9600
C27 C32 1.379(2)
C27 C28 1.389(2)
C28 C29 1.388(3)
C28 H28 0.9300
C29 C30 1.355(3)
C29 H29 0.9300
C30 C31 1.368(3)
C30 H30 0.9300
C31 C32 1.387(3)
C31 H31 0.9300
C32 H32 0.9300
N2 H2 0.8600

loop_
_geom_hbond_atom_site_label_D
_geom_hbond_atom_site_label_H
_geom_hbond_atom_site_label_A
_geom_hbond_site_symmetry_A
_geom_hbond_distance_DH
_geom_hbond_distance_HA
_geom_hbond_distance_DA
_geom_hbond_angle_DHA
C3 H3 O2 . 0.98 2.32 2.782(2) 108.2
C17 H17 O2 . 0.93 2.38 2.759(2) 103.9
C25 H25B O1 . 0.97 2.38 2.926(2) 115.5
N2 H2 O1 3_666 0.86 2.05 2.874(2) 161.1
C19 H19 O2 3_565 0.93 2.47 3.226(2) 138.7

loop_
_geom_torsion_atom_site_label_1
_geom_torsion_atom_site_label_2
_geom_torsion_atom_site_label_3
_geom_torsion_atom_site_label_4
_geom_torsion
N1 C1 C2 C25 129.57(11)
C14 C1 C2 C25 -107.91(13)
C8 C1 C2 C25 9.32(15)
N1 C1 C2 C15 -113.66(12)
C14 C1 C2 C15 8.86(16)
C8 C1 C2 C15 126.10(12)
N1 C1 C2 C3 5.90(13)
C14 C1 C2 C3 128.42(12)
C8 C1 C2 C3 -114.34(12)
C25 C2 C3 C27 28.38(17)
C15 C2 C3 C27 -91.31(15)
C1 C2 C3 C27 149.83(12)
C25 C2 C3 C4 -99.94(13)
C15 C2 C3 C4 140.37(12)
C1 C2 C3 C4 21.51(13)
C27 C3 C4 N1 -169.76(12)
C2 C3 C4 N1 -41.30(13)
C27 C3 C4 C5 79.76(19)
C2 C3 C4 C5 -151.78(14)
N1 C4 C5 C6 36.54(16)
C3 C4 C5 C6 147.08(15)
C4 C5 C6 C7 -15.24(18)
C5 C6 C7 N1 -11.78(17)
N1 C1 C8 O1 -55.10(18)
C14 C1 C8 O1 -174.31(13)
C2 C1 C8 O1 58.90(17)
N1 C1 C8 N2 118.83(12)
C14 C1 C8 N2 -0.38(14)
C2 C1 C8 N2 -127.18(12)
C14 C9 C10 C11 -1.6(2)
N2 C9 C10 C11 175.80(16)
C9 C10 C11 C12 -0.6(3)
C10 C11 C12 C13 1.2(3)
C11 C12 C13 C14 0.4(3)
C12 C13 C14 C9 -2.6(2)
C12 C13 C14 C1 -178.56(15)
C10 C9 C14 C13 3.2(2)
N2 C9 C14 C13 -174.59(13)
C10 C9 C14 C1 -179.97(13)
N2 C9 C14 C1 2.20(16)
N1 C1 C14 C13 55.8(2)
C8 C1 C14 C13 175.24(15)
C2 C1 C14 C13 -61.4(2)
N1 C1 C14 C9 -120.54(12)
C8 C1 C14 C9 -1.09(14)
C2 C1 C14 C9 122.31(12)
C25 C2 C15 O2 -139.18(15)
C3 C2 C15 O2 -14.3(2)
C1 C2 C15 O2 100.65(16)
C25 C2 C15 C16 39.54(16)
C3 C2 C15 C16 164.38(12)
C1 C2 C15 C16 -80.62(15)
O2 C15 C16 C17 -24.6(2)
C2 C15 C16 C17 156.69(13)
O2 C15 C16 C24 156.82(15)
C2 C15 C16 C24 -21.91(19)
C15 C16 C17 C18 -178.42(15)
C24 C16 C17 C18 0.1(3)
C16 C17 C18 C19 152.25(18)
C16 C17 C18 C23 -29.0(3)
C23 C18 C19 C20 1.3(3)
C17 C18 C19 C20 -179.9(2)
C18 C19 C20 C21 -0.8(4)
C19 C20 C21 C22 0.1(4)
C20 C21 C22 C23 0.1(3)
C21 C22 C23 C18 0.4(3)
C19 C18 C23 C22 -1.1(2)
C17 C18 C23 C22 -179.84(16)
C17 C16 C24 N3 -153.12(14)
C15 C16 C24 N3 25.36(18)
C15 C2 C25 N3 -64.35(13)
C3 C2 C25 N3 172.77(10)
C1 C2 C25 N3 55.31(14)
C4 C3 C27 C32 41.3(2)
C2 C3 C27 C32 -79.90(18)
C4 C3 C27 C28 -136.53(14)
C2 C3 C27 C28 102.27(16)
C32 C27 C28 C29 -0.3(2)
C3 C27 C28 C29 177.71(14)
C27 C28 C29 C30 0.5(3)
C28 C29 C30 C31 0.2(3)
C29 C30 C31 C32 -1.2(3)
C28 C27 C32 C31 -0.8(3)
C3 C27 C32 C31 -178.64(17)
C30 C31 C32 C27 1.5(3)
C5 C4 N1 C1 175.83(12)
C3 C4 N1 C1 49.07(14)
C5 C4 N1 C7 -47.35(15)
C3 C4 N1 C7 -174.12(11)
C14 C1 N1 C4 -160.53(12)
C8 C1 N1 C4 86.79(13)
C2 C1 N1 C4 -33.94(13)
C14 C1 N1 C7 71.41(17)
C8 C1 N1 C7 -41.26(18)
C2 C1 N1 C7 -162.00(12)
C6 C7 N1 C4 37.07(15)
C6 C7 N1 C1 165.59(13)
O1 C8 N2 C9 175.76(13)
C1 C8 N2 C9 1.75(15)
C10 C9 N2 C8 179.82(15)
C14 C9 N2 C8 -2.53(16)
C2 C25 N3 C26 -161.45(12)
C2 C25 N3 C24 73.88(14)
C16 C24 N3 C26 -176.62(12)
C16 C24 N3 C25 -50.97(15)
